data_1561265
loop_
_publ_author_name
'Yuan, Fei'
'Yuan, Chun-Mei'
'Hu, Huai-Ming'
'Wang, Ting-Ting'
'Zhou, Chun-Sheng'

_publ_section_title
;
 Structural diversity of a series of terpyridyl carboxylate coordination
 polymers: Luminescent sensor and magnetic properties
;
_journal_name_full 'Journal of Solid State Chemistry'
_journal_page_first 588
_journal_page_last 601
_journal_paper_doi 10.1016/j.jssc.2017.11.023
_journal_volume 258
_journal_year 2018
_chemical_formula_sum 'C32 H20 N6 O5 Zn'
_chemical_formula_weight 633.91
_space_group_IT_number 15
_space_group_name_Hall '-C 2yc'
_space_group_name_H-M_alt 'C 1 2/c 1'
_symmetry_cell_setting monoclinic
_symmetry_space_group_name_H-M 'C 1 2/c 1'
_atom_sites_solution_hydrogens geom
_atom_sites_solution_primary direct
_atom_sites_solution_secondary difmap
_cell_angle_alpha 90.00
_cell_angle_beta 116.978(3)
_cell_angle_gamma 90.00
_cell_formula_units_Z 4
_cell_length_a 19.365(4)
_cell_length_b 13.429(3)
_cell_length_c 12.098(2)
_cell_measurement_reflns_used 1227
_cell_measurement_temperature 296(2)
_cell_measurement_theta_max 20.39
_cell_measurement_theta_min 2.36
_cell_volume 2803.8(10)
_computing_cell_refinement 'Bruker SAINT'
_computing_data_collection 'Bruker APEX2'
_computing_data_reduction 'Bruker SAINT'
_computing_molecular_graphics 'Bruker SHELXTL'
_computing_publication_material 'Bruker SHELXTL'
_computing_structure_refinement 'SHELXL-97 (Sheldrick, 1997)'
_computing_structure_solution 'SHELXS-97 (Sheldrick, 1990)'
_diffrn_ambient_temperature 296(2)
_diffrn_measured_fraction_theta_full 0.997
_diffrn_measured_fraction_theta_max 0.997
_diffrn_measurement_device_type 'Bruker APEX-II CCD'
_diffrn_measurement_method '\f and \w scans'
_diffrn_radiation_monochromator graphite
_diffrn_radiation_source 'fine-focus sealed tube'
_diffrn_radiation_type MoK\a
_diffrn_radiation_wavelength 0.71073
_diffrn_reflns_av_R_equivalents 0.0446
_diffrn_reflns_av_sigmaI/netI 0.0567
_diffrn_reflns_limit_h_max 23
_diffrn_reflns_limit_h_min -18
_diffrn_reflns_limit_k_max 16
_diffrn_reflns_limit_k_min -12
_diffrn_reflns_limit_l_max 14
_diffrn_reflns_limit_l_min -14
_diffrn_reflns_number 6875
_diffrn_reflns_theta_full 25.05
_diffrn_reflns_theta_max 25.05
_diffrn_reflns_theta_min 1.92
_diffrn_standards_decay_% 0
_diffrn_standards_interval_count 0
_diffrn_standards_interval_time 0
_diffrn_standards_number 0
_exptl_absorpt_coefficient_mu 0.930
_exptl_absorpt_correction_T_max 0.869
_exptl_absorpt_correction_T_min 0.802
_exptl_absorpt_correction_type multi-scan
_exptl_absorpt_process_details sadabs
_exptl_crystal_colour colorless
_exptl_crystal_density_diffrn 1.502
_exptl_crystal_density_method 'not measured'
_exptl_crystal_description block
_exptl_crystal_F_000 1296
_exptl_crystal_size_max 0.25
_exptl_crystal_size_mid 0.19
_exptl_crystal_size_min 0.15
_refine_diff_density_max 0.542
_refine_diff_density_min -0.315
_refine_diff_density_rms 0.065
_refine_ls_extinction_method none
_refine_ls_goodness_of_fit_ref 1.025
_refine_ls_hydrogen_treatment mixed
_refine_ls_matrix_type full
_refine_ls_number_parameters 204
_refine_ls_number_reflns 2474
_refine_ls_number_restraints 0
_refine_ls_restrained_S_all 1.025
_refine_ls_R_factor_all 0.0597
_refine_ls_R_factor_gt 0.0452
_refine_ls_shift/su_max 0.001
_refine_ls_shift/su_mean 0.000
_refine_ls_structure_factor_coef Fsqd
_refine_ls_weighting_details 'calc w=1/[\s^2^(Fo^2^)+(0.0404P)^2^+4.0849P] where P=(Fo^2^+2Fc^2^)/3'
_refine_ls_weighting_scheme calc
_refine_ls_wR_factor_gt 0.0974
_refine_ls_wR_factor_ref 0.1066
_reflns_number_gt 2023
_reflns_number_total 2474
_reflns_threshold_expression >2sigma(I)
_cod_data_source_file JSSC-2018-258-588.cif
_cod_data_source_block nw1795_0m
_cod_depositor_comments
;
The following automatic conversions were performed:

data item '_symmetry_cell_setting' value 'Monoclinic' was changed to
'monoclinic' in accordance with the built-in table derived from the
CIF Core dictionary named 'cif_core.dic' version 2.4.5 last updated
on 2014-11-21.

Automatic conversion script
Id: cif_fix_values 8369 2020-08-20 11:38:08Z andrius 
;
_cod_original_cell_volume 2803.7(9)
_cod_original_sg_symbol_H-M C2/c
_cod_database_code 1561265

loop_
_symmetry_equiv_pos_as_xyz
'x, y, z'
'-x, y, -z+1/2'
'x+1/2, y+1/2, z'
'-x+1/2, y+1/2, -z+1/2'
'-x, -y, -z'
'x, -y, z-1/2'
'-x+1/2, -y+1/2, -z'
'x+1/2, -y+1/2, z-1/2'

loop_
_atom_site_label
_atom_site_type_symbol
_atom_site_fract_x
_atom_site_fract_y
_atom_site_fract_z
_atom_site_U_iso_or_equiv
_atom_site_adp_type
_atom_site_occupancy
_atom_site_symmetry_multiplicity
_atom_site_calc_flag
_atom_site_refinement_flags
_atom_site_disorder_assembly
_atom_site_disorder_group
Zn1 Zn 0.0000 1.07835(4) 0.2500 0.03110(19) Uani 1 2 d S . .
N1 N 0.46224(15) 0.6775(2) 0.3407(2) 0.0329(6) Uani 1 1 d . . .
N2 N 0.34792(16) 0.8467(2) 0.5929(3) 0.0366(7) Uani 1 1 d . . .
N3 N 0.3772(3) 0.8855(3) 1.0258(3) 0.0747(12) Uani 1 1 d . . .
O1 O 0.09139(13) 1.01710(19) 0.3805(2) 0.0457(6) Uani 1 1 d . . .
O2 O 0.10348(16) 0.9525(2) 0.2221(2) 0.0711(10) Uani 1 1 d . . .
C1 C 0.4159(2) 0.7515(3) 0.2733(3) 0.0390(8) Uani 1 1 d . . .
H1 H 0.4127 0.7648 0.1957 0.047 Uiso 1 1 calc R . .
C2 C 0.3730(2) 0.8085(3) 0.3131(3) 0.0399(9) Uani 1 1 d . . .
H2 H 0.3417 0.8593 0.2631 0.048 Uiso 1 1 calc R . .
C3 C 0.37619(19) 0.7902(2) 0.4285(3) 0.0333(8) Uani 1 1 d . . .
C4 C 0.42859(19) 0.7181(3) 0.5017(3) 0.0367(8) Uani 1 1 d . . .
H4 H 0.4360 0.7072 0.5822 0.044 Uiso 1 1 calc R . .
C5 C 0.46913(19) 0.6632(3) 0.4556(3) 0.0367(8) Uani 1 1 d . . .
H5 H 0.5027 0.6141 0.5054 0.044 Uiso 1 1 calc R . .
C6 C 0.32390(19) 0.8419(2) 0.4700(3) 0.0345(8) Uani 1 1 d . . .
C7 C 0.25205(19) 0.8771(3) 0.3844(3) 0.0380(8) Uani 1 1 d . . .
H7 H 0.2365 0.8706 0.2999 0.046 Uiso 1 1 calc R . .
C8 C 0.20363(19) 0.9221(2) 0.4258(3) 0.0361(8) Uani 1 1 d . . .
C9 C 0.22812(19) 0.9275(2) 0.5514(3) 0.0369(8) Uani 1 1 d . . .
H9 H 0.1970 0.9574 0.5820 0.044 Uiso 1 1 calc R . .
C10 C 0.29983(19) 0.8880(2) 0.6323(3) 0.0355(8) Uani 1 1 d . . .
C11 C 0.3035(3) 0.8735(3) 0.9454(4) 0.0672(13) Uani 1 1 d . . .
H11 H 0.2681 0.8629 0.9765 0.081 Uiso 1 1 calc R . .
C12 C 0.2759(3) 0.8757(3) 0.8184(4) 0.0528(10) Uani 1 1 d . . .
H12 H 0.2232 0.8685 0.7663 0.063 Uiso 1 1 calc R . .
C13 C 0.3275(2) 0.8888(3) 0.7691(3) 0.0397(9) Uani 1 1 d . . .
C14 C 0.4050(2) 0.8994(3) 0.8525(4) 0.0591(12) Uani 1 1 d . . .
H14 H 0.4422 0.9071 0.8246 0.071 Uiso 1 1 calc R . .
C15 C 0.4259(3) 0.8983(4) 0.9775(4) 0.0765(15) Uani 1 1 d . . .
H15 H 0.4780 0.9071 1.0322 0.092 Uiso 1 1 calc R . .
C16 C 0.1266(2) 0.9654(3) 0.3328(3) 0.0422(9) Uani 1 1 d . . .
O3 O 0.1595(14) 0.8484(17) 0.071(2) 0.385(13) Uani 0.50 1 d P . .

loop_
_atom_site_aniso_label
_atom_site_aniso_U_11
_atom_site_aniso_U_22
_atom_site_aniso_U_33
_atom_site_aniso_U_23
_atom_site_aniso_U_13
_atom_site_aniso_U_12
Zn1 0.0245(3) 0.0373(3) 0.0322(3) 0.000 0.0135(2) 0.000
N1 0.0305(15) 0.0384(16) 0.0331(15) 0.0050(12) 0.0174(13) 0.0066(12)
N2 0.0325(16) 0.0401(17) 0.0388(16) 0.0030(13) 0.0177(13) 0.0065(13)
N3 0.095(3) 0.083(3) 0.042(2) 0.0169(19) 0.028(2) 0.032(2)
O1 0.0349(14) 0.0579(17) 0.0454(14) 0.0073(12) 0.0193(12) 0.0171(12)
O2 0.0541(19) 0.101(2) 0.0383(16) -0.0149(16) 0.0034(14) 0.0308(17)
C1 0.041(2) 0.046(2) 0.0342(18) 0.0095(16) 0.0207(16) 0.0106(17)
C2 0.039(2) 0.043(2) 0.0390(19) 0.0089(16) 0.0187(17) 0.0133(16)
C3 0.0308(18) 0.0321(19) 0.0370(18) 0.0015(15) 0.0154(15) 0.0034(14)
C4 0.036(2) 0.045(2) 0.0331(18) 0.0068(16) 0.0195(15) 0.0086(16)
C5 0.036(2) 0.038(2) 0.0386(19) 0.0097(15) 0.0198(16) 0.0098(15)
C6 0.035(2) 0.035(2) 0.0383(19) 0.0013(15) 0.0206(16) 0.0055(15)
C7 0.036(2) 0.043(2) 0.0350(18) -0.0010(16) 0.0160(16) 0.0058(16)
C8 0.0310(18) 0.0366(19) 0.0399(19) -0.0009(16) 0.0154(15) 0.0046(15)
C9 0.0319(19) 0.039(2) 0.043(2) 0.0000(17) 0.0201(16) 0.0060(16)
C10 0.0338(19) 0.0338(19) 0.0409(19) 0.0008(15) 0.0188(16) 0.0030(15)
C11 0.099(4) 0.070(3) 0.054(3) 0.014(2) 0.054(3) 0.019(3)
C12 0.058(3) 0.059(3) 0.052(2) 0.005(2) 0.033(2) 0.010(2)
C13 0.044(2) 0.038(2) 0.0388(19) 0.0055(16) 0.0209(17) 0.0146(16)
C14 0.045(2) 0.081(3) 0.046(2) 0.009(2) 0.016(2) 0.016(2)
C15 0.067(3) 0.104(4) 0.044(3) 0.013(3) 0.012(2) 0.026(3)
C16 0.033(2) 0.044(2) 0.046(2) 0.0014(18) 0.0152(17) 0.0078(16)
O3 0.35(3) 0.35(3) 0.34(3) 0.05(2) 0.06(2) -0.02(2)

loop_
_atom_type_symbol
_atom_type_description
_atom_type_scat_dispersion_real
_atom_type_scat_dispersion_imag
_atom_type_scat_source
C C 0.0033 0.0016 'International Tables Vol C Tables 4.2.6.8 and 6.1.1.4'
H H 0.0000 0.0000 'International Tables Vol C Tables 4.2.6.8 and 6.1.1.4'
N N 0.0061 0.0033 'International Tables Vol C Tables 4.2.6.8 and 6.1.1.4'
O O 0.0106 0.0060 'International Tables Vol C Tables 4.2.6.8 and 6.1.1.4'
Zn Zn 0.2839 1.4301 'International Tables Vol C Tables 4.2.6.8 and 6.1.1.4'

loop_
_geom_angle_atom_site_label_1
_geom_angle_atom_site_label_2
_geom_angle_atom_site_label_3
_geom_angle
_geom_angle_site_symmetry_1
_geom_angle_site_symmetry_3
O1 Zn1 O1 129.85(16) 2 .
O1 Zn1 N1 107.13(11) 2 3_455
O1 Zn1 N1 104.71(10) . 3_455
O1 Zn1 N1 104.71(10) 2 4
O1 Zn1 N1 107.13(11) . 4
N1 Zn1 N1 99.38(15) 3_455 4
C1 N1 C5 117.3(3) . .
C1 N1 Zn1 117.2(2) . 3_545
C5 N1 Zn1 124.3(2) . 3_545
C6 N2 C10 117.7(3) . .
C11 N3 C15 116.0(4) . .
C16 O1 Zn1 109.8(2) . .
N1 C1 C2 123.2(3) . .
N1 C1 H1 118.4 . .
C2 C1 H1 118.4 . .
C1 C2 C3 119.8(3) . .
C1 C2 H2 120.1 . .
C3 C2 H2 120.1 . .
C2 C3 C4 116.6(3) . .
C2 C3 C6 121.9(3) . .
C4 C3 C6 121.4(3) . .
C5 C4 C3 120.3(3) . .
C5 C4 H4 119.8 . .
C3 C4 H4 119.8 . .
N1 C5 C4 122.5(3) . .
N1 C5 H5 118.8 . .
C4 C5 H5 118.8 . .
N2 C6 C7 122.4(3) . .
N2 C6 C3 116.6(3) . .
C7 C6 C3 120.8(3) . .
C8 C7 C6 119.6(3) . .
C8 C7 H7 120.2 . .
C6 C7 H7 120.2 . .
C9 C8 C7 118.2(3) . .
C9 C8 C16 122.0(3) . .
C7 C8 C16 119.8(3) . .
C8 C9 C10 119.5(3) . .
C8 C9 H9 120.2 . .
C10 C9 H9 120.2 . .
N2 C10 C9 122.6(3) . .
N2 C10 C13 116.1(3) . .
C9 C10 C13 121.4(3) . .
N3 C11 C12 124.0(4) . .
N3 C11 H11 118.0 . .
C12 C11 H11 118.0 . .
C11 C12 C13 119.4(4) . .
C11 C12 H12 120.3 . .
C13 C12 H12 120.3 . .
C14 C13 C12 117.0(3) . .
C14 C13 C10 122.3(3) . .
C12 C13 C10 120.7(3) . .
C15 C14 C13 118.7(4) . .
C15 C14 H14 120.7 . .
C13 C14 H14 120.7 . .
N3 C15 C14 124.9(5) . .
N3 C15 H15 117.6 . .
C14 C15 H15 117.6 . .
O2 C16 O1 124.6(3) . .
O2 C16 C8 120.6(3) . .
O1 C16 C8 114.7(3) . .

loop_
_geom_bond_atom_site_label_1
_geom_bond_atom_site_label_2
_geom_bond_distance
_geom_bond_site_symmetry_2
Zn1 O1 1.941(2) 2
Zn1 O1 1.941(2) .
Zn1 N1 2.059(3) 3_455
Zn1 N1 2.059(3) 4
N1 C1 1.339(4) .
N1 C5 1.350(4) .
N1 Zn1 2.059(3) 3_545
N2 C6 1.343(4) .
N2 C10 1.344(4) .
N3 C11 1.324(6) .
N3 C15 1.325(6) .
O1 C16 1.280(4) .
O2 C16 1.216(4) .
C1 C2 1.368(4) .
C1 H1 0.9300 .
C2 C3 1.391(4) .
C2 H2 0.9300 .
C3 C4 1.392(4) .
C3 C6 1.489(4) .
C4 C5 1.366(4) .
C4 H4 0.9300 .
C5 H5 0.9300 .
C6 C7 1.387(4) .
C7 C8 1.386(5) .
C7 H7 0.9300 .
C8 C9 1.373(5) .
C8 C16 1.519(5) .
C9 C10 1.391(5) .
C9 H9 0.9300 .
C10 C13 1.491(5) .
C11 C12 1.379(5) .
C11 H11 0.9300 .
C12 C13 1.387(5) .
C12 H12 0.9300 .
C13 C14 1.384(5) .
C14 C15 1.378(6) .
C14 H14 0.9300 .
C15 H15 0.9300 .

loop_
_geom_torsion_atom_site_label_1
_geom_torsion_atom_site_label_2
_geom_torsion_atom_site_label_3
_geom_torsion_atom_site_label_4
_geom_torsion
_geom_torsion_site_symmetry_1
_geom_torsion_site_symmetry_2
_geom_torsion_site_symmetry_3
_geom_torsion_site_symmetry_4
O1 Zn1 O1 C16 62.1(2) 2 . . .
N1 Zn1 O1 C16 -169.9(2) 3_455 . . .
N1 Zn1 O1 C16 -65.0(3) 4 . . .
C5 N1 C1 C2 -3.5(5) . . . .
Zn1 N1 C1 C2 164.8(3) 3_545 . . .
N1 C1 C2 C3 -0.3(6) . . . .
C1 C2 C3 C4 4.7(5) . . . .
C1 C2 C3 C6 -172.7(3) . . . .
C2 C3 C4 C5 -5.4(5) . . . .
C6 C3 C4 C5 172.0(3) . . . .
C1 N1 C5 C4 2.7(5) . . . .
Zn1 N1 C5 C4 -164.7(3) 3_545 . . .
C3 C4 C5 N1 1.8(5) . . . .
C10 N2 C6 C7 -0.5(5) . . . .
C10 N2 C6 C3 -176.4(3) . . . .
C2 C3 C6 N2 -157.6(3) . . . .
C4 C3 C6 N2 25.2(5) . . . .
C2 C3 C6 C7 26.4(5) . . . .
C4 C3 C6 C7 -150.8(3) . . . .
N2 C6 C7 C8 2.2(5) . . . .
C3 C6 C7 C8 178.0(3) . . . .
C6 C7 C8 C9 -1.8(5) . . . .
C6 C7 C8 C16 177.0(3) . . . .
C7 C8 C9 C10 -0.2(5) . . . .
C16 C8 C9 C10 -178.9(3) . . . .
C6 N2 C10 C9 -1.6(5) . . . .
C6 N2 C10 C13 178.0(3) . . . .
C8 C9 C10 N2 2.0(5) . . . .
C8 C9 C10 C13 -177.6(3) . . . .
C15 N3 C11 C12 -1.4(7) . . . .
N3 C11 C12 C13 1.7(7) . . . .
C11 C12 C13 C14 -0.3(6) . . . .
C11 C12 C13 C10 177.9(4) . . . .
N2 C10 C13 C14 33.9(5) . . . .
C9 C10 C13 C14 -146.5(4) . . . .
N2 C10 C13 C12 -144.1(4) . . . .
C9 C10 C13 C12 35.5(5) . . . .
C12 C13 C14 C15 -1.2(6) . . . .
C10 C13 C14 C15 -179.3(4) . . . .
C11 N3 C15 C14 -0.2(7) . . . .
C13 C14 C15 N3 1.5(7) . . . .
Zn1 O1 C16 O2 -3.7(5) . . . .
Zn1 O1 C16 C8 174.1(2) . . . .
C9 C8 C16 O2 -174.1(4) . . . .
C7 C8 C16 O2 7.2(6) . . . .
C9 C8 C16 O1 8.0(5) . . . .
C7 C8 C16 O1 -170.7(3) . . . .
